data_1507475
loop_
_publ_author_name
'Shimada, Toyoshi'
'Kina, Asato'
'Ikeda, Syushiro'
'Hayashi, Tamio'

_publ_section_title
;
 A Novel Axially Chiral 2,2&#x2018;-BipyridineN,N&#x2018;-Dioxide. Its
 Preparation and Use for Asymmetric Allylation of Aldehydes with
 Allyl(trichloro)silane as a Highly Efficient Catalyst
;
_journal_issue 16
_journal_name_full 'Organic Letters'
_journal_page_first 2799
_journal_paper_doi 10.1021/ol026376u
_journal_volume 4
_journal_year 2002
_chemical_formula_moiety 'C58 H42 N2 O4 '
_chemical_formula_sum 'C58 H42 N2 O4'
_chemical_formula_weight 830.98
_space_group_IT_number 19
_symmetry_cell_setting orthorhombic
_symmetry_Int_Tables_number 19
_symmetry_space_group_name_Hall 'P 2ac 2ab'
_symmetry_space_group_name_H-M 'P 21 21 21'
_cell_angle_alpha 90
_cell_angle_beta 90
_cell_angle_gamma 90
_cell_formula_units_Z 4
_cell_length_a 8.9674(1)
_cell_length_b 20.8342(2)
_cell_length_c 23.2481(3)
_cell_measurement_reflns_used 42316
_cell_measurement_temperature 123.1
_cell_measurement_theta_max 27.5
_cell_measurement_theta_min 2.0
_cell_volume 4343.41(9)
_computing_cell_refinement PROCESS-AUTO
_computing_data_collection PROCESS-AUTO
_computing_data_reduction CrystalStructure
_computing_publication_material 'CrystalStructure Ver. 2.00'
_computing_structure_refinement CRYSTALS
_computing_structure_solution SIR97
_diffrn_detector_area_resol_mean 5.00
_diffrn_measured_fraction_theta_full 0.9844
_diffrn_measured_fraction_theta_max 0.9844
_diffrn_measurement_device_type 'Rigaku RAXIS-RAPID'
_diffrn_measurement_method \w
_diffrn_radiation_type 'Mo K\a'
_diffrn_radiation_wavelength 0.7107
_diffrn_reflns_av_R_equivalents 0.097
_diffrn_reflns_limit_h_max 11
_diffrn_reflns_limit_h_min 0
_diffrn_reflns_limit_k_max 26
_diffrn_reflns_limit_k_min 0
_diffrn_reflns_limit_l_max 30
_diffrn_reflns_limit_l_min 0
_diffrn_reflns_number 5463
_diffrn_reflns_theta_full 27.48
_diffrn_reflns_theta_max 27.48
_exptl_absorpt_coefficient_mu 0.079
_exptl_absorpt_correction_type none
_exptl_crystal_colour colorless
_exptl_crystal_density_diffrn 1.271
_exptl_crystal_density_method 'not measured'
_exptl_crystal_description block
_exptl_crystal_size_max 0.40
_exptl_crystal_size_mid 0.20
_exptl_crystal_size_min 0.10
_refine_diff_density_max 0.68
_refine_diff_density_min -2.30
_refine_ls_extinction_coef 622.4(4)
_refine_ls_extinction_method 'Larson (1970) Crystallographic Computing eq. 22'
_refine_ls_goodness_of_fit_ref 1.129
_refine_ls_hydrogen_treatment refall
_refine_ls_number_parameters 620
_refine_ls_number_reflns 5116
_refine_ls_R_factor_gt 0.0720
_refine_ls_shift/su_max 0.0000
_refine_ls_structure_factor_coef F
_refine_ls_weighting_details 'w = 1/\s^2^(Fo)'
_refine_ls_weighting_scheme sigma
_refine_ls_wR_factor_ref 0.0440
_reflns_number_gt 2359
_reflns_number_total 5462
_reflns_threshold_expression F^2^>2.0\s(F^2^)
_cod_data_source_file ol026376u_s2.cif
_cod_data_source_block '_Shimada1501______________'
_cod_original_cell_volume 4343.41(7)
_cod_original_sg_symbol_H-M 'P 21 21 21 '
_cod_original_formula_sum 'C58 H42 N2 O4 '
_cod_database_code 1507475

loop_
_symmetry_equiv_pos_as_xyz
x,y,z
x+1/2,-y+1/2,-z
-x,y+1/2,-z+1/2
-x+1/2,-y,z+1/2

loop_
_atom_site_label
_atom_site_type_symbol
_atom_site_fract_x
_atom_site_fract_y
_atom_site_fract_z
_atom_site_U_iso_or_equiv
_atom_site_adp_type
_atom_site_occupancy
_atom_site_symmetry_multiplicity
_atom_site_calc_flag
O1 O 0.8514(5) 0.4020(3) 0.1673(2) 0.075(2) Uani 1.00 1 d
O2 O 1.0441(5) 0.4086(3) 0.2272(2) 0.090(2) Uani 1.00 1 d
O3 O 0.6964(4) 0.3989(2) 0.3022(2) 0.041(1) Uani 1.00 1 d
O4 O 0.6835(5) 0.3781(2) 0.3952(2) 0.076(2) Uani 1.00 1 d
N1 N 0.6985(6) 0.2413(3) 0.2623(2) 0.054(2) Uani 1.00 1 d
N2 N 0.5700(5) 0.3145(2) 0.1431(2) 0.040(1) Uani 1.00 1 d
C1 C 0.7298(6) 0.2819(3) 0.2207(3) 0.049(2) Uani 1.00 1 d
C2 C 0.8702(7) 0.2905(4) 0.1946(3) 0.072(3) Uani 1.00 1 d
C3 C 0.9802(9) 0.2504(6) 0.2144(3) 0.127(4) Uani 1.00 1 d
C4 C 0.950(1) 0.2072(5) 0.2564(4) 0.125(4) Uani 1.00 1 d
C5 C 0.8085(9) 0.2019(4) 0.2824(3) 0.083(3) Uani 1.00 1 d
C6 C 0.6008(6) 0.3210(2) 0.1996(3) 0.038(2) Uani 1.00 1 d
C7 C 0.5141(7) 0.3617(3) 0.2333(2) 0.045(2) Uani 1.00 1 d
C8 C 0.3928(6) 0.3919(3) 0.2100(3) 0.056(2) Uani 1.00 1 d
C9 C 0.3592(7) 0.3828(3) 0.1536(3) 0.057(2) Uani 1.00 1 d
C10 C 0.4485(6) 0.3444(3) 0.1196(3) 0.042(2) Uani 1.00 1 d
C11 C 0.769(1) 0.1584(4) 0.3295(3) 0.082(3) Uani 1.00 1 d
C12 C 0.845(1) 0.1014(5) 0.3377(3) 0.176(5) Uani 1.00 1 d
C13 C 0.809(2) 0.0640(5) 0.3831(3) 0.192(6) Uani 1.00 1 d
C14 C 0.698(1) 0.0780(4) 0.4186(3) 0.110(4) Uani 1.00 1 d
C15 C 0.6223(9) 0.1340(3) 0.4092(4) 0.086(3) Uani 1.00 1 d
C16 C 0.6576(8) 0.1745(3) 0.3648(4) 0.073(3) Uani 1.00 1 d
C17 C 0.4191(6) 0.3318(3) 0.0589(3) 0.042(2) Uani 1.00 1 d
C18 C 0.3238(7) 0.3703(3) 0.0278(3) 0.057(2) Uani 1.00 1 d
C19 C 0.3009(8) 0.3606(3) -0.0304(3) 0.063(2) Uani 1.00 1 d
C20 C 0.3736(8) 0.3117(3) -0.0581(3) 0.061(2) Uani 1.00 1 d
C21 C 0.4729(8) 0.2719(3) -0.0281(3) 0.058(2) Uani 1.00 1 d
C22 C 0.4919(7) 0.2832(3) 0.0297(3) 0.047(2) Uani 1.00 1 d
C23 C 0.9014(7) 0.3405(4) 0.1485(3) 0.106(3) Uani 1.00 1 d
C24 C 0.5513(6) 0.3686(2) 0.2971(2) 0.046(2) Uani 1.00 1 d
C25 C 0.9306(7) 0.4303(4) 0.2096(3) 0.060(2) Uani 1.00 1 d
C26 C 0.7509(8) 0.4004(3) 0.3562(3) 0.050(2) Uani 1.00 1 d
C27 C 0.8715(5) 0.5108(2) 0.2835(2) 0.028(1) Uani 1.00 1 d
C28 C 0.8551(6) 0.4907(3) 0.2272(2) 0.046(2) Uani 1.00 1 d
C29 C 0.7672(7) 0.5260(5) 0.1888(3) 0.091(3) Uani 1.00 1 d
C30 C 0.6971(8) 0.5802(5) 0.2051(4) 0.116(4) Uani 1.00 1 d
C31 C 0.7140(7) 0.6034(3) 0.2624(4) 0.076(3) Uani 1.00 1 d
C32 C 0.640(1) 0.6606(4) 0.2799(5) 0.124(4) Uani 1.00 1 d
C33 C 0.655(1) 0.6814(5) 0.3332(6) 0.160(5) Uani 1.00 1 d
C34 C 0.7401(7) 0.6486(3) 0.3733(5) 0.113(3) Uani 1.00 1 d
C35 C 0.8112(6) 0.5942(3) 0.3565(3) 0.066(2) Uani 1.00 1 d
C36 C 0.7992(6) 0.5689(3) 0.3008(3) 0.049(2) Uani 1.00 1 d
C37 C 0.9607(6) 0.4755(2) 0.3272(2) 0.029(1) Uani 1.00 1 d
C38 C 0.9032(7) 0.4268(3) 0.3594(2) 0.039(2) Uani 1.00 1 d
C39 C 0.9875(8) 0.3972(4) 0.4030(3) 0.076(3) Uani 1.00 1 d
C40 C 1.1294(9) 0.4141(4) 0.4121(3) 0.084(3) Uani 1.00 1 d
C41 C 1.1971(6) 0.4635(3) 0.3805(2) 0.043(2) Uani 1.00 1 d
C42 C 1.3473(7) 0.4839(4) 0.3874(3) 0.068(3) Uani 1.00 1 d
C43 C 1.4071(7) 0.5320(4) 0.3568(3) 0.072(3) Uani 1.00 1 d
C44 C 1.3201(7) 0.5645(3) 0.3161(3) 0.071(2) Uani 1.00 1 d
C45 C 1.1769(6) 0.5457(3) 0.3079(3) 0.055(2) Uani 1.00 1 d
C46 C 1.1121(6) 0.4952(2) 0.3375(2) 0.029(1) Uani 1.00 1 d
C47 C 0.677(2) 0.7453(8) 0.0210(6) 0.176(7) Uani 1.00 1 d
C48 C 0.631(1) 0.7779(5) 0.0701(6) 0.134(5) Uani 1.00 1 d
C49 C 0.714(2) 0.7705(6) 0.1178(6) 0.155(6) Uani 1.00 1 d
C50 C 0.833(2) 0.7317(6) 0.1152(4) 0.190(6) Uani 1.00 1 d
C51 C 0.872(2) 0.7019(7) 0.0651(7) 0.219(9) Uani 1.00 1 d
C52 C 0.791(2) 0.7039(9) 0.0153(8) 0.204(9) Uani 1.00 1 d
C53 C 0.731(1) 0.5259(5) 0.0187(4) 0.118(4) Uani 1.00 1 d
C54 C 0.6669(9) 0.4691(5) 0.0215(4) 0.095(3) Uani 1.00 1 d
C55 C 0.748(1) 0.4168(4) 0.0167(6) 0.157(5) Uani 1.00 1 d
C56 C 0.8991(9) 0.4210(4) 0.0135(4) 0.114(4) Uani 1.00 1 d
C57 C 0.9691(8) 0.4763(4) 0.0139(3) 0.069(2) Uani 1.00 1 d
C58 C 0.8859(9) 0.5297(4) 0.0164(5) 0.145(4) Uani 1.00 1 d
H1 H 1.0781(9) 0.2544(6) 0.1992(3) 0.152(6) Uiso 1.00 1 c
H2 H 1.025(1) 0.1778(5) 0.2680(4) 0.150(6) Uiso 1.00 1 c
H3 H 0.3316(6) 0.4178(3) 0.2340(3) 0.067(2) Uiso 1.00 1 c
H4 H 0.2793(7) 0.4054(3) 0.1360(3) 0.069(2) Uiso 1.00 1 c
H5 H 0.916(1) 0.0871(5) 0.3102(3) 0.212(7) Uiso 1.00 1 c
H6 H 0.864(2) 0.0254(5) 0.3888(3) 0.231(9) Uiso 1.00 1 c
H7 H 0.681(1) 0.0513(4) 0.4511(3) 0.132(4) Uiso 1.00 1 c
H8 H 0.5402(9) 0.1439(3) 0.4335(4) 0.103(3) Uiso 1.00 1 c
H9 H 0.6015(8) 0.2125(3) 0.3583(4) 0.088(3) Uiso 1.00 1 c
H10 H 0.2733(7) 0.4051(3) 0.0457(3) 0.069(2) Uiso 1.00 1 c
H11 H 0.2348(8) 0.3876(3) -0.0513(3) 0.075(3) Uiso 1.00 1 c
H12 H 0.3574(8) 0.3048(3) -0.0980(3) 0.073(2) Uiso 1.00 1 c
H13 H 0.5252(8) 0.2381(3) -0.0467(3) 0.069(2) Uiso 1.00 1 c
H14 H 0.5552(7) 0.2554(3) 0.0510(3) 0.056(2) Uiso 1.00 1 c
H15 H 0.8494(7) 0.3285(4) 0.1146(3) 0.127(4) Uiso 1.00 1 c
H16 H 1.0054(7) 0.3417(4) 0.1409(3) 0.127(4) Uiso 1.00 1 c
H17 H 0.5530(6) 0.3280(2) 0.3157(2) 0.055(2) Uiso 1.00 1 c
H18 H 0.4778(6) 0.3950(2) 0.3146(2) 0.055(2) Uiso 1.00 1 c
H19 H 0.7542(7) 0.5102(5) 0.1509(3) 0.110(4) Uiso 1.00 1 c
H20 H 0.6378(8) 0.6028(5) 0.1779(4) 0.139(5) Uiso 1.00 1 c
H21 H 0.577(1) 0.6844(4) 0.2550(5) 0.149(6) Uiso 1.00 1 c
H22 H 0.608(1) 0.7205(5) 0.3443(6) 0.192(8) Uiso 1.00 1 c
H23 H 0.7450(7) 0.6654(3) 0.4113(5) 0.136(5) Uiso 1.00 1 c
H24 H 0.8709(6) 0.5721(3) 0.3838(3) 0.079(3) Uiso 1.00 1 c
H25 H 0.9461(8) 0.3643(4) 0.4264(3) 0.092(3) Uiso 1.00 1 c
H26 H 1.1883(9) 0.3928(4) 0.4402(3) 0.100(3) Uiso 1.00 1 c
H27 H 1.4074(7) 0.4622(4) 0.4149(3) 0.082(3) Uiso 1.00 1 c
H28 H 1.5076(7) 0.5444(4) 0.3634(3) 0.087(3) Uiso 1.00 1 c
H29 H 1.3631(7) 0.5985(3) 0.2945(3) 0.085(3) Uiso 1.00 1 c
H30 H 1.1183(6) 0.5684(3) 0.2806(3) 0.067(2) Uiso 1.00 1 c
H31 H 0.618(2) 0.7485(8) -0.0127(6) 0.212(8) Uiso 1.00 1 c
H32 H 0.549(1) 0.8072(5) 0.0686(6) 0.161(5) Uiso 1.00 1 c
H33 H 0.678(2) 0.7871(6) 0.1534(6) 0.186(7) Uiso 1.00 1 c
H34 H 0.902(2) 0.7340(6) 0.1460(4) 0.228(8) Uiso 1.00 1 c
H35 H 0.949(2) 0.6704(7) 0.0657(7) 0.26(1) Uiso 1.00 1 c
H36 H 0.819(2) 0.6839(9) -0.0198(8) 0.25(1) Uiso 1.00 1 c
H37 H 0.673(1) 0.5640(5) 0.0207(4) 0.142(5) Uiso 1.00 1 c
H38 H 0.5614(9) 0.4667(5) 0.0248(4) 0.114(4) Uiso 1.00 1 c
H39 H 0.697(1) 0.3769(4) 0.0148(6) 0.188(6) Uiso 1.00 1 c
H40 H 0.9557(9) 0.3824(4) 0.0139(4) 0.136(4) Uiso 1.00 1 c
H41 H 1.0739(8) 0.4788(4) 0.0084(3) 0.083(3) Uiso 1.00 1 c
H42 H 0.9347(9) 0.5702(4) 0.0178(5) 0.175(6) Uiso 1.00 1 c

loop_
_atom_site_aniso_label
_atom_site_aniso_U_11
_atom_site_aniso_U_22
_atom_site_aniso_U_33
_atom_site_aniso_U_12
_atom_site_aniso_U_13
_atom_site_aniso_U_23
O1 0.042(3) 0.159(5) 0.023(2) -0.047(3) 0.009(2) -0.023(3)
O2 0.030(2) 0.165(5) 0.077(4) 0.007(3) -0.011(3) -0.071(4)
O3 0.042(2) 0.039(2) 0.041(2) -0.018(2) 0.010(2) -0.005(2)
O4 0.084(4) 0.095(4) 0.051(3) -0.036(3) 0.006(3) 0.032(3)
N1 0.051(4) 0.058(3) 0.052(4) 0.012(3) -0.010(3) -0.031(3)
N2 0.025(2) 0.051(3) 0.045(3) -0.011(2) 0.008(3) -0.017(3)
C1 0.022(3) 0.078(5) 0.046(4) 0.006(3) -0.008(3) -0.048(4)
C2 0.029(4) 0.141(7) 0.045(4) 0.013(4) -0.000(4) -0.061(5)
C3 0.048(5) 0.28(1) 0.047(5) 0.055(8) -0.009(5) -0.088(8)
C4 0.101(8) 0.21(1) 0.062(6) 0.101(8) -0.037(6) -0.092(8)
C5 0.071(5) 0.123(7) 0.056(5) 0.069(5) -0.025(5) -0.068(5)
C6 0.040(3) 0.029(3) 0.044(4) -0.018(3) 0.010(3) -0.014(3)
C7 0.041(3) 0.054(4) 0.039(4) -0.025(3) 0.019(3) -0.023(3)
C8 0.026(3) 0.078(5) 0.064(5) -0.001(3) 0.018(4) -0.010(4)
C9 0.030(3) 0.092(5) 0.051(4) 0.000(4) 0.013(4) -0.005(4)
C10 0.026(3) 0.047(3) 0.052(4) -0.016(3) 0.009(3) -0.013(3)
C11 0.107(7) 0.107(6) 0.031(4) 0.059(6) -0.023(5) -0.040(5)
C12 0.28(1) 0.21(1) 0.044(5) 0.20(1) -0.021(8) -0.033(7)
C13 0.39(2) 0.156(9) 0.036(5) 0.20(1) -0.025(9) -0.006(6)
C14 0.18(1) 0.089(6) 0.057(5) 0.065(7) -0.039(7) -0.038(5)
C15 0.074(5) 0.055(4) 0.129(8) 0.016(5) -0.021(6) -0.017(5)
C16 0.065(5) 0.048(4) 0.106(7) 0.012(4) -0.014(5) -0.020(5)
C17 0.029(3) 0.052(4) 0.045(4) -0.018(3) 0.003(3) -0.003(3)
C18 0.044(4) 0.054(4) 0.074(5) 0.004(4) -0.010(4) -0.003(4)
C19 0.058(5) 0.058(4) 0.072(5) 0.006(4) -0.002(5) 0.026(4)
C20 0.082(5) 0.059(4) 0.040(4) -0.016(4) 0.004(4) 0.006(4)
C21 0.069(5) 0.050(4) 0.054(4) -0.010(4) 0.003(4) 0.016(4)
C22 0.046(4) 0.055(4) 0.039(4) -0.007(3) 0.005(4) 0.000(3)
C23 0.034(4) 0.24(1) 0.042(5) -0.051(6) 0.022(4) -0.074(7)
C24 0.036(3) 0.044(3) 0.057(4) -0.019(3) 0.021(3) -0.021(3)
C25 0.031(3) 0.126(6) 0.024(4) -0.032(4) 0.003(3) -0.017(4)
C26 0.065(5) 0.039(3) 0.046(4) -0.002(3) -0.005(4) 0.008(4)
C27 0.020(2) 0.025(3) 0.038(3) -0.009(2) -0.006(3) 0.021(3)
C28 0.029(3) 0.080(5) 0.028(3) -0.017(3) 0.003(3) 0.011(4)
C29 0.028(4) 0.20(1) 0.047(5) -0.023(5) -0.017(4) 0.070(6)
C30 0.029(4) 0.19(1) 0.131(9) -0.002(6) -0.012(6) 0.132(9)
C31 0.021(3) 0.064(4) 0.145(8) -0.006(3) -0.007(5) 0.068(6)
C32 0.024(4) 0.082(7) 0.27(2) -0.009(5) -0.026(8) 0.092(9)
C33 0.029(4) 0.055(5) 0.40(2) 0.021(4) -0.04(1) -0.04(1)
C34 0.028(4) 0.060(5) 0.25(1) 0.005(4) -0.022(6) -0.082(6)
C35 0.026(3) 0.037(3) 0.137(7) 0.008(3) -0.022(4) -0.024(4)
C36 0.020(3) 0.029(3) 0.098(5) -0.004(3) -0.021(4) 0.019(4)
C37 0.039(3) 0.018(2) 0.030(3) 0.006(2) -0.008(3) -0.008(2)
C38 0.046(3) 0.049(3) 0.023(3) 0.007(3) -0.005(3) 0.009(3)
C39 0.074(5) 0.094(6) 0.061(5) 0.012(5) -0.012(5) 0.040(5)
C40 0.081(6) 0.108(6) 0.063(5) 0.035(5) -0.014(5) 0.052(5)
C41 0.035(3) 0.067(4) 0.027(3) 0.032(3) -0.018(3) -0.018(3)
C42 0.032(4) 0.117(7) 0.056(5) 0.030(4) -0.024(4) -0.031(5)
C43 0.026(3) 0.099(6) 0.091(6) 0.013(4) -0.008(4) -0.056(5)
C44 0.030(4) 0.072(5) 0.112(7) -0.008(4) -0.006(4) -0.001(5)
C45 0.027(3) 0.047(4) 0.092(6) -0.007(3) -0.012(4) -0.002(4)
C46 0.036(3) 0.029(3) 0.022(3) 0.004(3) -0.006(3) -0.015(2)
C47 0.24(2) 0.18(1) 0.11(1) -0.11(1) 0.05(1) -0.06(1)
C48 0.16(1) 0.087(7) 0.16(1) -0.023(8) 0.01(1) -0.011(9)
C49 0.20(1) 0.16(1) 0.11(1) 0.09(1) 0.07(1) 0.030(9)
C50 0.32(2) 0.19(1) 0.053(6) 0.16(1) 0.02(1) 0.045(7)
C51 0.34(3) 0.13(1) 0.19(2) 0.12(1) 0.06(2) -0.03(1)
C52 0.23(2) 0.19(2) 0.20(2) -0.05(1) 0.10(2) -0.13(1)
C53 0.071(6) 0.109(7) 0.18(1) 0.001(6) 0.059(7) 0.017(8)
C54 0.054(5) 0.131(8) 0.101(7) -0.030(6) 0.000(5) 0.019(7)
C55 0.081(7) 0.068(6) 0.32(2) -0.030(6) 0.05(1) 0.031(9)
C56 0.061(5) 0.102(7) 0.18(1) -0.019(6) 0.004(7) 0.067(7)
C57 0.038(4) 0.106(6) 0.064(5) -0.015(5) 0.004(4) 0.015(5)
C58 0.069(6) 0.085(6) 0.28(1) -0.009(6) 0.087(8) -0.012(9)

loop_
_atom_type_symbol
_atom_type_description
_atom_type_scat_dispersion_real
_atom_type_scat_dispersion_imag
_atom_type_scat_source
N N 0.011 0.006
;
International Tables for Crystallography
(1992, Vol. C, Tables 4.2.6.8 and 6.1.1.4)
;
O O 0.017 0.010
;
International Tables for Crystallography
(1992, Vol. C, Tables 4.2.6.8 and 6.1.1.4)
;
C C 0.006 0.003
;
International Tables for Crystallography
(1992, Vol. C, Tables 4.2.6.8 and 6.1.1.4)
;
H H 0.000 0.000
;
International Tables for Crystallography
(1992, Vol. C, Table 6.1.1.4)
;

loop_
_geom_angle_atom_site_label_1
_geom_angle_atom_site_label_2
_geom_angle_atom_site_label_3
_geom_angle
_geom_angle_publ_flag
C23 O1 C25 116.8(6) yes
C24 O3 C26 114.3(5) yes
C1 N1 C5 118.9(6) yes
C6 N2 C10 120.4(5) yes
N1 C1 C2 126.1(7) yes
N1 C1 C6 115.2(5) yes
C2 C1 C6 118.7(7) yes
C1 C2 C3 114.9(8) yes
C1 C2 C23 123.6(7) yes
C3 C2 C23 121.4(7) yes
C2 C3 C4 120.1(9) yes
C2 C3 H1 119.2(6) no
C4 C3 H1 120.7(6) no
C3 C4 C5 122.7(9) yes
C3 C4 H2 119.4(6) no
C5 C4 H2 117.8(6) no
N1 C5 C4 117.2(8) yes
N1 C5 C11 117.1(7) yes
C4 C5 C11 125.8(8) yes
N2 C6 C1 115.0(5) yes
N2 C6 C7 119.7(6) yes
C1 C6 C7 125.2(6) yes
C6 C7 C8 120.0(6) yes
C6 C7 C24 118.9(6) yes
C8 C7 C24 121.1(5) yes
C7 C8 C9 119.7(6) yes
C7 C8 H3 119.1(4) no
C9 C8 H3 121.2(4) no
C8 C9 C10 120.4(6) yes
C8 C9 H4 120.9(4) no
C10 C9 H4 118.5(4) no
N2 C10 C9 119.7(6) yes
N2 C10 C17 116.7(5) yes
C9 C10 C17 123.6(6) yes
C5 C11 C12 121.3(8) yes
C5 C11 C16 118.9(7) yes
C12 C11 C16 119.8(9) yes
C11 C12 C13 119.3(10) yes
C11 C12 H5 120.4(6) no
C13 C12 H5 120.2(6) no
C12 C13 C14 122.4(9) yes
C12 C13 H6 118.4(6) no
C14 C13 H6 119.1(5) no
C13 C14 C15 117.5(9) yes
C13 C14 H7 119.1(5) no
C15 C14 H7 123.1(6) no
C14 C15 C16 122.1(9) yes
C14 C15 H8 118.4(6) no
C16 C15 H8 119.5(5) no
C11 C16 C15 118.7(8) yes
C11 C16 H9 120.4(5) no
C15 C16 H9 120.8(5) no
C10 C17 C18 121.0(6) yes
C10 C17 C22 121.4(6) yes
C18 C17 C22 117.4(6) yes
C17 C18 C19 121.4(7) yes
C17 C18 H10 120.6(4) no
C19 C18 H10 117.9(4) no
C18 C19 C20 119.8(7) yes
C18 C19 H11 120.4(4) no
C20 C19 H11 119.8(4) no
C19 C20 C21 120.6(6) yes
C19 C20 H12 119.9(4) no
C21 C20 H12 119.6(4) no
C20 C21 C22 117.6(7) yes
C20 C21 H13 121.6(4) no
C22 C21 H13 120.8(4) no
C17 C22 C21 123.2(6) yes
C17 C22 H14 118.1(4) no
C21 C22 H14 118.6(4) no
O1 C23 C2 110.0(5) yes
O1 C23 H15 109.7(4) no
C2 C23 H15 108.4(4) no
O1 C23 H16 110.1(3) no
C2 C23 H16 109.2(4) no
H15 C23 H16 109.446 no
O3 C24 C7 108.4(4) yes
O3 C24 H17 109.7(3) no
C7 C24 H17 111.2(3) no
O3 C24 H18 109.6(2) no
C7 C24 H18 108.5(3) no
H17 C24 H18 109.456 no
O1 C25 O2 122.5(8) yes
O1 C25 C28 109.3(6) yes
O2 C25 C28 128.2(6) yes
O3 C26 O4 121.3(6) yes
O3 C26 C38 113.0(6) yes
O4 C26 C38 125.5(6) yes
C28 C27 C36 118.3(5) yes
C28 C27 C37 123.6(5) yes
C36 C27 C37 118.2(5) yes
C25 C28 C27 118.0(5) yes
C25 C28 C29 121.8(6) yes
C27 C28 C29 120.2(6) yes
C28 C29 C30 121.7(8) yes
C28 C29 H19 118.6(5) no
C30 C29 H19 119.6(6) no
C29 C30 C31 119.7(8) yes
C29 C30 H20 119.4(6) no
C31 C30 H20 120.9(5) no
C30 C31 C32 120.0(8) yes
C30 C31 C36 119.2(8) yes
C32 C31 C36 120.8(9) yes
C31 C32 C33 119.7(10) yes
C31 C32 H21 122.8(6) no
C33 C32 H21 117.5(7) no
C32 C33 C34 121.6(10) yes
C32 C33 H22 119.4(7) no
C34 C33 H22 119.0(6) no
C33 C34 C35 118.5(9) yes
C33 C34 H23 117.9(6) no
C35 C34 H23 123.5(6) no
C34 C35 C36 122.9(7) yes
C34 C35 H24 118.5(6) no
C36 C35 H24 118.6(3) no
C27 C36 C31 120.8(7) yes
C27 C36 C35 122.8(5) yes
C31 C36 C35 116.4(6) yes
C27 C37 C38 122.7(5) yes
C27 C37 C46 118.7(5) yes
C38 C37 C46 118.6(5) yes
C26 C38 C37 126.9(5) yes
C26 C38 C39 111.8(6) yes
C37 C38 C39 121.3(6) yes
C38 C39 C40 120.7(7) yes
C38 C39 H25 121.2(4) no
C40 C39 H25 118.1(5) no
C39 C40 C41 121.5(7) yes
C39 C40 H26 121.0(5) no
C41 C40 H26 117.5(4) no
C40 C41 C42 124.8(6) yes
C40 C41 C46 118.5(6) yes
C42 C41 C46 116.7(6) yes
C41 C42 C43 122.9(7) yes
C41 C42 H27 118.1(4) no
C43 C42 H27 119.0(4) no
C42 C43 C44 119.8(6) yes
C42 C43 H28 119.8(4) no
C44 C43 H28 120.3(4) no
C43 C44 C45 118.8(7) yes
C43 C44 H29 119.5(4) no
C45 C44 H29 121.7(5) no
C44 C45 C46 123.1(7) yes
C44 C45 H30 118.3(5) no
C46 C45 H30 118.5(3) no
C37 C46 C41 119.4(5) yes
C37 C46 C45 122.0(5) yes
C41 C46 C45 118.5(5) yes
C48 C47 C52 128.4(18) yes
C48 C47 H31 118.4(11) no
C52 C47 H31 112.9(11) no
C47 C48 C49 117.0(14) yes
C47 C48 H32 120.8(11) no
C49 C48 H32 122.0(8) no
C48 C49 C50 118.2(13) yes
C48 C49 H33 119.3(8) no
C50 C49 H33 121.6(9) no
C49 C50 C51 121.4(13) yes
C49 C50 H34 117.2(10) no
C51 C50 H34 119.5(11) no
C50 C51 C52 124.6(18) yes
C50 C51 H35 119.5(9) no
C52 C51 H35 114.6(12) no
C47 C52 C51 109.9(14) yes
C47 C52 H36 124.4(12) no
C51 C52 H36 125.1(12) no
C54 C53 C58 119.4(9) yes
C54 C53 H37 120.4(6) no
C58 C53 H37 120.1(6) no
C53 C54 C55 119.7(8) yes
C53 C54 H38 119.2(6) no
C55 C54 H38 121.0(5) no
C54 C55 C56 120.4(9) yes
C54 C55 H39 117.4(5) no
C56 C55 H39 122.2(7) no
C55 C56 C57 122.1(9) yes
C55 C56 H40 118.5(6) no
C57 C56 H40 119.2(5) no
C56 C57 C58 117.6(7) yes
C56 C57 H41 121.4(5) no
C58 C57 H41 120.7(5) no
C53 C58 C57 120.6(9) yes
C53 C58 H42 120.6(6) no
C57 C58 H42 118.8(5) no

loop_
_geom_bond_atom_site_label_1
_geom_bond_atom_site_label_2
_geom_bond_distance
_geom_bond_publ_flag
O1 C23 1.427(8) yes
O1 C25 1.348(7) yes
O2 C25 1.187(7) yes
O3 C24 1.451(6) yes
O3 C26 1.348(7) yes
O4 C26 1.185(7) yes
N1 C1 1.316(8) yes
N1 C5 1.365(8) yes
N2 C6 1.347(6) yes
N2 C10 1.370(7) yes
C1 C2 1.409(8) yes
C1 C6 1.498(8) yes
C2 C3 1.37(1) yes
C2 C23 1.52(1) yes
C3 C4 1.356(13) yes
C3 H1 0.950 no
C4 C5 1.410(12) yes
C4 H2 0.950 no
C5 C11 1.46(1) yes
C6 C7 1.393(7) yes
C7 C8 1.370(8) yes
C7 C24 1.526(7) yes
C8 C9 1.357(8) yes
C8 H3 0.950 no
C9 C10 1.382(7) yes
C9 H4 0.950 no
C10 C17 1.458(7) yes
C11 C12 1.38(1) yes
C11 C16 1.340(9) yes
C12 C13 1.349(12) yes
C12 H5 0.950 no
C13 C14 1.327(13) yes
C13 H6 0.950 no
C14 C15 1.367(9) yes
C14 H7 0.950 no
C15 C16 1.369(9) yes
C15 H8 0.950 no
C16 H9 0.950 no
C17 C18 1.376(7) yes
C17 C22 1.384(7) yes
C18 C19 1.385(8) yes
C18 H10 0.950 no
C19 C20 1.370(8) yes
C19 H11 0.950 no
C20 C21 1.403(8) yes
C20 H12 0.950 no
C21 C22 1.375(7) yes
C21 H13 0.950 no
C22 H14 0.950 no
C23 H15 0.950 no
C23 H16 0.950 no
C24 H17 0.950 no
C24 H18 0.950 no
C25 C28 1.486(9) yes
C26 C38 1.475(8) yes
C27 C28 1.383(7) yes
C27 C36 1.430(7) yes
C27 C37 1.487(6) yes
C28 C29 1.399(8) yes
C29 C30 1.346(12) yes
C29 H19 0.950 no
C30 C31 1.426(11) yes
C30 H20 0.950 no
C31 C32 1.426(12) yes
C31 C36 1.376(8) yes
C32 C33 1.319(14) yes
C32 H21 0.950 no
C33 C34 1.387(13) yes
C33 H22 0.950 no
C34 C35 1.358(8) yes
C34 H23 0.950 no
C35 C36 1.403(8) yes
C35 H24 0.950 no
C37 C38 1.362(7) yes
C37 C46 1.438(7) yes
C38 C39 1.407(8) yes
C39 C40 1.34(1) yes
C39 H25 0.950 no
C40 C41 1.403(9) yes
C40 H26 0.950 no
C41 C42 1.421(8) yes
C41 C46 1.421(7) yes
C42 C43 1.341(9) yes
C42 H27 0.950 no
C43 C44 1.402(9) yes
C43 H28 0.950 no
C44 C45 1.356(7) yes
C44 H29 0.950 no
C45 C46 1.386(7) yes
C45 H30 0.950 no
C47 C48 1.391(14) yes
C47 C52 1.35(2) yes
C47 H31 0.950 no
C48 C49 1.346(13) yes
C48 H32 0.950 no
C49 C50 1.339(13) yes
C49 H33 0.950 no
C50 C51 1.367(13) yes
C50 H34 0.950 no
C51 C52 1.37(2) yes
C51 H35 0.950 no
C52 H36 0.950 no
C53 C54 1.32(1) yes
C53 C58 1.39(1) yes
C53 H37 0.950 no
C54 C55 1.315(11) yes
C54 H38 0.950 no
C55 C56 1.36(1) yes
C55 H39 0.950 no
C56 C57 1.312(9) yes
C56 H40 0.950 no
C57 C58 1.342(9) yes
C57 H41 0.950 no
C58 H42 0.950 no

loop_
_geom_contact_atom_site_label_1
_geom_contact_atom_site_label_2
_geom_contact_site_symmetry_2
_geom_contact_distance
_geom_contact_publ_flag
O1 O2 . 2.224(6) yes
O1 O3 . 3.430(5) yes
O1 N2 . 3.163(6) yes
O1 C1 . 2.998(9) yes
O1 C2 . 2.41(1) yes
O1 C3 . 3.536(13) yes
O1 C6 . 2.909(6) yes
O1 C7 . 3.493(7) yes
O1 C23 . 1.427(8) yes
O1 C25 . 1.348(7) yes
O1 C27 . 3.531(7) yes
O1 C28 . 2.313(8) yes
O1 C29 . 2.738(11) yes
O1 H15 . 1.963(7) no
O1 H16 . 1.967(8) no
O1 H19 . 2.447(11) no
O2 O3 . 3.578(6) yes
O2 C2 . 3.010(9) yes
O2 C3 . 3.357(13) yes
O2 C8 1_655 3.171(7) yes
O2 C9 1_655 3.347(7) yes
O2 C23 . 2.645(8) yes
O2 C25 . 1.187(7) yes
O2 C27 . 2.941(7) yes
O2 C28 . 2.408(8) yes
O2 C29 . 3.599(9) yes
O2 C37 . 2.811(6) yes
O2 C38 . 3.344(7) yes
O2 C46 . 3.193(6) yes
O2 H1 . 3.292(12) no
O2 H3 1_655 2.590(7) no
O2 H4 1_655 2.992(7) no
O2 H15 . 3.563(8) no
O2 H16 . 2.469(8) no
O3 O4 . 2.209(5) yes
O3 N1 . 3.413(6) yes
O3 C1 . 3.102(6) yes
O3 C6 . 3.011(6) yes
O3 C7 . 2.416(7) yes
O3 C8 . 3.469(8) yes
O3 C24 . 1.451(6) yes
O3 C25 . 3.078(7) yes
O3 C26 . 1.348(7) yes
O3 C27 . 2.844(5) yes
O3 C28 . 2.953(6) yes
O3 C37 . 2.915(6) yes
O3 C38 . 2.355(7) yes
O3 C39 . 3.508(9) yes
O3 H17 . 1.984(6) no
O3 H18 . 1.983(6) no
O4 C24 . 2.578(7) yes
O4 C26 . 1.185(7) yes
O4 C37 . 3.578(7) yes
O4 C38 . 2.368(7) yes
O4 C39 . 2.761(9) yes
O4 C48 3_645 3.596(13) yes
O4 C52 4_665 3.281(14) yes
O4 C53 4_665 3.582(11) yes
O4 C58 4_665 3.465(12) yes
O4 H17 . 2.425(7) no
O4 H18 . 2.654(7) no
O4 H25 . 2.481(9) no
O4 H27 1_455 3.067(8) no
O4 H32 3_645 2.693(13) no
O4 H36 4_665 2.360(14) no
O4 H37 4_665 3.41(1) no
O4 H42 4_665 3.225(13) no
N1 N2 . 3.366(7) yes
N1 C1 . 1.316(8) yes
N1 C2 . 2.429(9) yes
N1 C3 . 2.77(1) yes
N1 C4 . 2.37(1) yes
N1 C5 . 1.365(8) yes
N1 C6 . 2.378(8) yes
N1 C7 . 3.080(8) yes
N1 C11 . 2.414(9) yes
N1 C16 . 2.78(1) yes
N1 C24 . 3.071(7) yes
N1 H2 . 3.22(1) no
N1 H9 . 2.47(1) no
N1 H17 . 2.550(7) no
N1 H21 3_645 2.77(1) no
N1 H29 3_745 3.301(9) no
N2 C1 . 2.401(8) yes
N2 C2 . 2.988(8) yes
N2 C6 . 1.347(6) yes
N2 C7 . 2.370(7) yes
N2 C8 . 2.746(8) yes
N2 C9 . 2.379(8) yes
N2 C10 . 1.370(7) yes
N2 C17 . 2.407(7) yes
N2 C22 . 2.806(8) yes
N2 C23 . 3.023(8) yes
N2 C33 3_645 3.47(1) yes
N2 H4 . 3.227(8) no
N2 H14 . 2.474(7) no
N2 H15 . 2.608(7) no
N2 H22 3_645 2.54(1) no
N2 H39 . 3.450(12) no
C1 C2 . 1.409(8) yes
C1 C3 . 2.344(9) yes
C1 C4 . 2.648(11) yes
C1 C5 . 2.310(11) yes
C1 C6 . 1.498(8) yes
C1 C7 . 2.567(8) yes
C1 C23 . 2.58(1) yes
C1 C24 . 2.996(7) yes
C1 C25 . 3.59(1) yes
C1 H1 . 3.215(9) no
C1 H2 . 3.596(11) no
C1 H12 2_555 3.565(8) no
C1 H15 . 2.86(1) no
C1 H16 . 3.332(9) no
C1 H17 . 2.883(8) no
C1 H21 3_645 3.464(12) no
C2 C3 . 1.37(1) yes
C2 C4 . 2.364(13) yes
C2 C5 . 2.807(12) yes
C2 C6 . 2.501(8) yes
C2 C23 . 1.52(1) yes
C2 C25 . 2.984(11) yes
C2 H1 . 2.013(9) no
C2 H2 . 3.218(13) no
C2 H12 2_555 3.000(9) no
C2 H15 . 2.031(9) no
C2 H16 . 2.042(9) no
C3 C4 . 1.356(13) yes
C3 C5 . 2.428(13) yes
C3 C23 . 2.523(13) yes
C3 H1 . 0.950 no
C3 H2 . 2.001(14) no
C3 H12 2_555 3.14(1) no
C3 H15 . 3.067(12) no
C3 H16 . 2.566(13) no
C3 H34 3_745 3.431(14) no
C4 C5 . 1.410(12) yes
C4 C11 . 2.558(14) yes
C4 C12 . 3.054(17) yes
C4 H1 . 2.014(13) no
C4 H2 . 0.950 no
C4 H5 . 2.815(17) no
C4 H30 3_745 3.077(12) no
C4 H34 3_745 2.689(13) no
C5 C11 . 1.46(1) yes
C5 C12 . 2.479(13) yes
C5 C16 . 2.415(11) yes
C5 H1 . 3.284(13) no
C5 H2 . 2.035(11) no
C5 H5 . 2.658(12) no
C5 H9 . 2.570(11) no
C5 H17 . 3.570(8) no
C5 H21 3_645 3.579(12) no
C5 H29 3_745 3.19(1) no
C5 H30 3_745 3.210(9) no
C5 H34 3_745 3.156(15) no
C6 C7 . 1.393(7) yes
C6 C8 . 2.392(8) yes
C6 C9 . 2.737(9) yes
C6 C10 . 2.358(8) yes
C6 C23 . 2.973(8) yes
C6 C24 . 2.515(7) yes
C6 H3 . 3.246(8) no
C6 H15 . 2.983(8) no
C6 H17 . 2.737(8) no
C6 H18 . 3.278(7) no
C6 H21 3_645 3.427(12) no
C6 H22 3_645 2.987(11) no
C7 C8 . 1.370(8) yes
C7 C9 . 2.357(9) yes
C7 C10 . 2.733(8) yes
C7 C24 . 1.526(7) yes
C7 H3 . 2.011(8) no
C7 H4 . 3.222(9) no
C7 H17 . 2.069(8) no
C7 H18 . 2.038(7) no
C7 H33 3_645 3.513(12) no
C8 C9 . 1.357(8) yes
C8 C10 . 2.376(8) yes
C8 C24 . 2.522(8) yes
C8 H3 . 0.950 no
C8 H4 . 2.017(8) no
C8 H17 . 3.143(8) no
C8 H18 . 2.549(8) no
C9 C10 . 1.382(7) yes
C9 C17 . 2.503(8) yes
C9 C18 . 2.953(9) yes
C9 H3 . 2.020(8) no
C9 H4 . 0.950 no
C9 H10 . 2.665(9) no
C9 H16 1_455 3.300(9) no
C9 H22 3_645 3.396(11) no
C10 C17 . 1.458(7) yes
C10 C18 . 2.468(9) yes
C10 C22 . 2.479(8) yes
C10 H3 . 3.242(8) no
C10 H4 . 2.016(8) no
C10 H10 . 2.648(9) no
C10 H14 . 2.626(8) no
C10 H22 3_645 2.763(11) no
C10 H38 . 3.517(11) no
C10 H39 . 3.372(11) no
C11 C12 . 1.38(1) yes
C11 C13 . 2.355(11) yes
C11 C14 . 2.739(12) yes
C11 C15 . 2.331(12) yes
C11 C16 . 1.340(9) yes
C11 H2 . 2.733(14) no
C11 H5 . 2.03(1) no
C11 H6 . 3.207(11) no
C11 H8 . 3.187(12) no
C11 H9 . 1.997(9) no
C11 H29 3_745 3.36(1) no
C11 H30 3_745 3.33(1) no
C11 H34 3_745 3.389(17) no
C11 H35 3_745 3.52(2) no
C12 C13 . 1.349(12) yes
C12 C14 . 2.346(13) yes
C12 C15 . 2.684(13) yes
C12 C16 . 2.352(11) yes
C12 C45 3_745 3.583(11) yes
C12 H2 . 2.790(18) no
C12 H5 . 0.950 no
C12 H6 . 1.986(11) no
C12 H7 . 3.192(13) no
C12 H9 . 3.216(11) no
C12 H29 3_745 3.594(12) no
C12 H30 3_745 2.853(11) no
C12 H34 3_745 3.597(18) no
C12 H35 3_745 3.246(19) no
C13 C14 . 1.327(13) yes
C13 C15 . 2.304(13) yes
C13 C16 . 2.707(11) yes
C13 H4 3_645 3.427(13) no
C13 H5 . 2.003(14) no
C13 H6 . 0.950 no
C13 H7 . 1.972(13) no
C13 H8 . 3.157(13) no
C13 H35 3_745 3.32(2) no
C13 H41 3_745 3.26(1) no
C13 H42 3_745 3.255(16) no
C14 C15 . 1.367(9) yes
C14 C16 . 2.39(1) yes
C14 H5 . 3.192(13) no
C14 H6 . 1.972(12) no
C14 H7 . 0.950 no
C14 H8 . 2.002(11) no
C14 H9 . 3.25(1) no
C14 H26 2_456 3.34(1) no
C14 H38 3_645 3.540(14) no
C14 H41 3_745 3.367(11) no
C15 C16 . 1.369(9) yes
C15 H6 . 3.167(12) no
C15 H7 . 2.05(1) no
C15 H8 . 0.950 no
C15 H9 . 2.027(9) no
C15 H20 3_645 3.157(11) no
C15 H26 2_456 3.594(11) no
C15 H37 3_645 3.436(12) no
C16 H5 . 3.207(11) no
C16 H7 . 3.263(11) no
C16 H8 . 2.01(1) no
C16 H9 . 0.950 no
C16 H17 . 3.523(9) no
C16 H20 3_645 3.199(11) no
C16 H21 3_645 3.495(13) no
C17 C18 . 1.376(7) yes
C17 C19 . 2.408(9) yes
C17 C20 . 2.783(8) yes
C17 C21 . 2.426(9) yes
C17 C22 . 1.384(7) yes
C17 C55 . 3.58(1) yes
C17 H4 . 2.671(8) no
C17 H10 . 2.032(8) no
C17 H11 . 3.263(9) no
C17 H13 . 3.279(9) no
C17 H14 . 2.014(8) no
C17 H22 3_645 3.241(12) no
C17 H38 . 3.186(11) no
C17 H39 . 2.86(1) no
C18 C19 . 1.385(8) yes
C18 C20 . 2.383(9) yes
C18 C21 . 2.77(1) yes
C18 C22 . 2.359(9) yes
C18 H4 . 2.650(9) no
C18 H10 . 0.950 no
C18 H11 . 2.037(8) no
C18 H12 . 3.242(9) no
C18 H13 2_455 3.530(9) no
C18 H14 . 3.213(9) no
C18 H38 . 2.93(1) no
C18 H39 . 3.366(11) no
C18 H40 1_455 3.33(1) no
C18 H41 1_455 3.21(1) no
C19 C20 . 1.370(8) yes
C19 C21 . 2.408(9) yes
C19 C22 . 2.736(9) yes
C19 H10 . 2.013(8) no
C19 H11 . 0.950 no
C19 H12 . 2.019(8) no
C19 H13 . 3.271(9) no
C19 H14 2_455 3.305(9) no
C19 H38 . 3.463(11) no
C19 H40 1_455 3.294(11) no
C19 H41 1_455 3.32(1) no
C20 C21 . 1.403(8) yes
C20 C22 . 2.375(9) yes
C20 H10 . 3.227(9) no
C20 H11 . 2.019(9) no
C20 H12 . 0.950 no
C20 H13 . 2.066(9) no
C20 H14 . 3.234(9) no
C20 H14 2_455 3.184(9) no
C20 H15 2_455 3.21(1) no
C20 H23 4_664 3.53(1) no
C20 H24 4_664 3.597(8) no
C21 C22 . 1.375(7) yes
C21 H11 . 3.265(9) no
C21 H12 . 2.046(8) no
C21 H13 . 0.950 no
C21 H14 . 2.011(7) no
C21 H15 2_455 3.11(1) no
C21 H16 2_455 3.54(1) no
C21 H23 4_664 3.178(9) no
C21 H39 . 3.135(11) no
C21 H40 2_455 3.235(11) no
C22 H10 . 3.229(9) no
C22 H12 . 3.236(8) no
C22 H13 . 2.032(7) no
C22 H14 . 0.950 no
C22 H22 3_645 3.331(14) no
C22 H23 3_645 3.525(9) no
C22 H39 . 2.71(1) no
C23 C25 . 2.36(1) yes
C23 C56 . 3.558(12) yes
C23 H1 . 2.668(12) no
C23 H12 2_555 3.27(1) no
C23 H13 2_555 3.085(9) no
C23 H15 . 0.950 no
C23 H16 . 0.950 no
C23 H40 . 3.286(12) no
C24 C26 . 2.352(8) yes
C24 H3 . 2.662(8) no
C24 H9 . 3.578(9) no
C24 H17 . 0.950 no
C24 H18 . 0.950 no
C24 H32 3_645 3.494(14) no
C24 H33 3_645 2.908(12) no
C25 C27 . 2.460(9) yes
C25 C28 . 1.486(9) yes
C25 C29 . 2.521(11) yes
C25 C37 . 2.904(8) yes
C25 C38 . 3.493(8) yes
C25 H5 3_755 3.574(12) no
C25 H6 3_755 3.543(11) no
C25 H15 . 3.148(9) no
C25 H16 . 2.53(1) no
C25 H19 . 2.67(1) no
C26 C27 . 3.052(8) yes
C26 C37 . 2.538(8) yes
C26 C38 . 1.475(8) yes
C26 C39 . 2.39(1) yes
C26 H17 . 2.513(8) no
C26 H18 . 2.636(9) no
C26 H25 . 2.51(1) no
C26 H36 4_665 3.433(15) no
C27 C28 . 1.383(7) yes
C27 C29 . 2.413(8) yes
C27 C30 . 2.804(9) yes
C27 C31 . 2.440(8) yes
C27 C35 . 2.487(8) yes
C27 C36 . 1.430(7) yes
C27 C37 . 1.487(6) yes
C27 C38 . 2.501(7) yes
C27 C45 . 2.890(7) yes
C27 C46 . 2.517(7) yes
C27 H5 3_755 3.30(1) no
C27 H19 . 3.259(8) no
C27 H24 . 2.657(9) no
C27 H30 . 2.519(7) no
C28 C29 . 1.399(8) yes
C28 C30 . 2.40(1) yes
C28 C31 . 2.79(1) yes
C28 C36 . 2.415(9) yes
C28 C37 . 2.530(7) yes
C28 C38 . 3.377(7) yes
C28 C46 . 3.449(8) yes
C28 H5 3_755 3.00(1) no
C28 H19 . 2.033(8) no
C28 H20 . 3.25(1) no
C28 H30 . 3.120(8) no
C29 C30 . 1.346(12) yes
C29 C31 . 2.397(13) yes
C29 C36 . 2.765(11) yes
C29 H5 3_755 3.115(12) no
C29 H19 . 0.950 no
C29 H20 . 1.99(1) no
C30 C31 . 1.426(11) yes
C30 C32 . 2.470(16) yes
C30 C36 . 2.417(11) yes
C30 H2 3_755 3.275(13) no
C30 H5 3_755 3.493(14) no
C30 H19 . 1.994(14) no
C30 H20 . 0.950 no
C30 H21 . 2.689(15) no
C31 C32 . 1.426(12) yes
C31 C33 . 2.375(14) yes
C31 C34 . 2.754(13) yes
C31 C35 . 2.361(11) yes
C31 C36 . 1.376(8) yes
C31 H2 3_755 2.89(1) no
C31 H19 . 3.259(13) no
C31 H20 . 2.08(1) no
C31 H21 . 2.10(1) no
C31 H22 . 3.237(14) no
C31 H24 . 3.22(1) no
C31 H28 1_455 3.23(1) no
C31 H29 1_455 3.235(9) no
C32 C33 . 1.319(14) yes
C32 C34 . 2.363(15) yes
C32 C35 . 2.729(12) yes
C32 C36 . 2.44(1) yes
C32 C44 1_455 3.60(1) yes
C32 H1 3_755 3.232(12) no
C32 H2 3_755 3.224(14) no
C32 H20 . 2.660(16) no
C32 H21 . 0.950 no
C32 H22 . 1.968(14) no
C32 H23 . 3.197(15) no
C32 H28 1_455 3.323(12) no
C32 H29 1_455 2.82(1) no
C33 C34 . 1.387(13) yes
C33 C35 . 2.360(11) yes
C33 C36 . 2.784(11) yes
C33 H1 3_755 2.936(13) no
C33 H21 . 1.950(15) no
C33 H22 . 0.950 no
C33 H23 . 2.015(15) no
C33 H24 . 3.215(12) no
C33 H28 1_455 3.223(13) no
C33 H29 1_455 3.260(11) no
C34 C35 . 1.358(8) yes
C34 C36 . 2.43(1) yes
C34 H1 3_755 3.217(12) no
C34 H21 . 3.205(14) no
C34 H22 . 2.026(11) no
C34 H23 . 0.950 no
C34 H24 . 1.995(8) no
C34 H28 1_455 3.020(9) no
C34 H39 4_665 3.379(16) no
C35 C36 . 1.403(8) yes
C35 C37 . 2.895(7) yes
C35 C38 . 3.584(8) yes
C35 C46 . 3.425(7) yes
C35 H22 . 3.213(11) no
C35 H23 . 2.043(9) no
C35 H24 . 0.950 no
C35 H28 1_455 2.918(9) no
C35 H30 . 3.315(9) no
C36 C37 . 2.503(7) yes
C36 C38 . 3.390(8) yes
C36 C45 . 3.425(8) yes
C36 C46 . 3.311(7) yes
C36 H2 3_755 3.19(1) no
C36 H20 . 3.28(1) no
C36 H21 . 3.30(1) no
C36 H23 . 3.298(11) no
C36 H24 . 2.036(8) no
C36 H28 1_455 3.037(9) no
C36 H30 . 2.900(8) no
C37 C38 . 1.362(7) yes
C37 C39 . 2.413(8) yes
C37 C40 . 2.797(8) yes
C37 C41 . 2.469(7) yes
C37 C45 . 2.470(8) yes
C37 C46 . 1.438(7) yes
C37 H24 . 2.535(7) no
C37 H25 . 3.270(9) no
C37 H30 . 2.631(8) no
C38 C39 . 1.407(8) yes
C38 C40 . 2.384(9) yes
C38 C41 . 2.788(8) yes
C38 C46 . 2.408(8) yes
C38 H24 . 3.092(8) no
C38 H25 . 2.065(8) no
C38 H26 . 3.250(9) no
C39 C40 . 1.34(1) yes
C39 C41 . 2.39(1) yes
C39 C46 . 2.781(9) yes
C39 H25 . 0.950 no
C39 H26 . 1.999(9) no
C39 H37 4_665 3.196(13) no
C40 C41 . 1.403(9) yes
C40 C42 . 2.503(11) yes
C40 C46 . 2.427(8) yes
C40 C48 3_745 3.585(13) yes
C40 C49 3_745 3.377(15) yes
C40 H7 2_556 3.295(11) no
C40 H25 . 1.970(11) no
C40 H26 . 0.950 no
C40 H27 . 2.69(1) no
C40 H33 3_745 3.506(14) no
C41 C42 . 1.421(8) yes
C41 C43 . 2.43(1) yes
C41 C44 . 2.809(9) yes
C41 C45 . 2.413(9) yes
C41 C46 . 1.421(7) yes
C41 H11 4_665 3.537(8) no
C41 H18 1_655 3.275(7) no
C41 H25 . 3.24(1) no
C41 H26 . 2.026(8) no
C41 H27 . 2.048(7) no
C41 H28 . 3.278(9) no
C41 H30 . 3.268(9) no
C42 C43 . 1.341(9) yes
C42 C44 . 2.37(1) yes
C42 C45 . 2.723(9) yes
C42 C46 . 2.419(8) yes
C42 C57 4_765 3.471(9) yes
C42 H11 4_665 3.122(9) no
C42 H18 1_655 2.769(8) no
C42 H26 . 2.672(11) no
C42 H27 . 0.950 no
C42 H28 . 1.992(9) no
C42 H29 . 3.22(1) no
C42 H41 4_765 3.003(9) no
C43 C44 . 1.402(9) yes
C43 C45 . 2.374(9) yes
C43 C46 . 2.791(8) yes
C43 H11 4_665 2.998(9) no
C43 H18 1_655 3.084(8) no
C43 H27 . 1.984(9) no
C43 H28 . 0.950 no
C43 H29 . 2.04(1) no
C43 H30 . 3.229(9) no
C43 H41 4_765 3.53(1) no
C44 C45 . 1.356(7) yes
C44 C46 . 2.411(8) yes
C44 H11 4_665 3.28(1) no
C44 H27 . 3.23(1) no
C44 H28 . 2.053(8) no
C44 H29 . 0.950 no
C44 H30 . 1.991(8) no
C45 C46 . 1.386(7) yes
C45 H3 1_655 3.462(9) no
C45 H5 3_755 2.996(11) no
C45 H24 . 3.308(9) no
C45 H28 . 3.234(8) no
C45 H29 . 2.023(8) no
C45 H30 . 0.950 no
C46 H3 1_655 3.502(8) no
C46 H24 . 2.899(8) no
C46 H26 . 3.275(8) no
C46 H27 . 3.275(8) no
C46 H29 . 3.271(9) no
C46 H30 . 2.020(8) no
C47 C48 . 1.391(14) yes
C47 C49 . 2.334(17) yes
C47 C50 . 2.611(19) yes
C47 C51 . 2.22(3) yes
C47 C51 2_465 3.56(3) yes
C47 C52 . 1.35(2) yes
C47 H8 3_655 3.062(14) no
C47 H25 4_664 3.359(15) no
C47 H26 3_755 3.422(15) no
C47 H31 . 0.950 no
C47 H32 . 2.047(19) no
C47 H33 . 3.197(17) no
C47 H34 . 3.545(19) no
C47 H35 . 3.08(3) no
C47 H35 2_465 3.36(3) no
C47 H36 . 2.041(18) no
C47 H36 2_465 3.53(2) no
C48 C49 . 1.346(13) yes
C48 C50 . 2.304(17) yes
C48 C51 . 2.69(2) yes
C48 C52 . 2.466(18) yes
C48 H8 3_655 3.186(12) no
C48 H9 3_655 2.994(14) no
C48 H17 3_655 3.294(14) no
C48 H26 3_755 2.902(12) no
C48 H31 . 2.024(14) no
C48 H32 . 0.950 no
C48 H33 . 1.992(13) no
C48 H34 . 3.143(18) no
C48 H36 . 3.327(17) no
C48 H36 2_465 3.13(2) no
C49 C50 . 1.339(13) yes
C49 C51 . 2.361(18) yes
C49 C52 . 2.844(18) yes
C49 H9 3_655 3.125(15) no
C49 H17 3_655 3.090(12) no
C49 H18 3_655 3.485(12) no
C49 H26 3_755 3.012(14) no
C49 H31 . 3.188(19) no
C49 H32 . 2.017(14) no
C49 H33 . 0.950 no
C49 H34 . 1.964(16) no
C49 H35 . 3.206(18) no
C50 C51 . 1.367(13) yes
C50 C52 . 2.421(19) yes
C50 H2 3_755 3.205(12) no
C50 H20 . 3.520(15) no
C50 H25 3_755 3.537(16) no
C50 H26 3_755 3.599(13) no
C50 H31 . 3.560(19) no
C50 H31 2_565 3.52(2) no
C50 H32 . 3.178(17) no
C50 H33 . 2.007(15) no
C50 H34 . 0.950 no
C50 H35 . 2.013(16) no
C50 H36 . 3.295(18) no
C51 C52 . 1.37(2) yes
C51 H31 . 3.07(2) no
C51 H31 2_565 2.72(3) no
C51 H32 2_565 3.494(16) no
C51 H33 . 3.223(18) no
C51 H34 . 2.013(16) no
C51 H35 . 0.950 no
C51 H36 . 2.066(19) no
C51 H37 . 3.54(2) no
C51 H42 . 3.009(17) no
C52 H8 3_655 3.44(2) no
C52 H25 4_664 3.292(19) no
C52 H31 . 1.93(3) no
C52 H31 2_565 3.09(2) no
C52 H32 . 3.30(2) no
C52 H32 2_565 3.03(2) no
C52 H34 . 3.26(2) no
C52 H35 . 1.96(3) no
C52 H36 . 0.950 no
C52 H37 . 3.11(2) no
C52 H42 . 3.07(2) no
C53 C54 . 1.32(1) yes
C53 C55 . 2.278(13) yes
C53 C56 . 2.657(13) yes
C53 C57 . 2.373(11) yes
C53 C58 . 1.39(1) yes
C53 H19 . 3.095(12) no
C53 H25 4_664 3.517(13) no
C53 H36 . 3.50(2) no
C53 H37 . 0.950 no
C53 H38 . 1.966(11) no
C53 H39 . 3.120(13) no
C53 H41 . 3.234(11) no
C53 H42 . 2.044(12) no
C54 C55 . 1.315(11) yes
C54 C56 . 2.319(12) yes
C54 C57 . 2.72(1) yes
C54 C58 . 2.338(11) yes
C54 H19 . 3.225(11) no
C54 H24 4_664 3.331(12) no
C54 H37 . 1.978(11) no
C54 H38 . 0.950 no
C54 H39 . 1.945(11) no
C54 H40 . 3.162(12) no
C54 H42 . 3.196(12) no
C55 C56 . 1.36(1) yes
C55 C57 . 2.336(11) yes
C55 C58 . 2.656(12) yes
C55 H15 . 3.064(15) no
C55 H23 4_664 2.990(16) no
C55 H24 4_664 3.277(15) no
C55 H37 . 3.140(13) no
C55 H38 . 1.980(11) no
C55 H39 . 0.950 no
C55 H40 . 1.994(12) no
C55 H41 . 3.198(11) no
C56 C57 . 1.312(9) yes
C56 C58 . 2.270(12) yes
C56 H10 1_655 3.454(11) no
C56 H11 1_655 3.437(11) no
C56 H13 2_555 3.59(1) no
C56 H15 . 3.071(12) no
C56 H16 . 3.522(12) no
C56 H23 4_664 3.248(14) no
C56 H38 . 3.185(11) no
C56 H39 . 2.030(11) no
C56 H40 . 0.950 no
C56 H41 . 1.980(9) no
C56 H42 . 3.126(12) no
C57 C58 . 1.342(9) yes
C57 H6 3_755 2.901(11) no
C57 H7 3_755 3.600(11) no
C57 H10 1_655 3.19(1) no
C57 H11 1_655 3.37(1) no
C57 H27 4_764 2.858(9) no
C57 H28 4_764 3.53(1) no
C57 H37 . 3.226(11) no
C57 H39 . 3.197(11) no
C57 H40 . 1.96(1) no
C57 H41 . 0.950 no
C57 H42 . 1.98(1) no
C58 H6 3_755 3.147(16) no
C58 H19 . 3.366(13) no
C58 H27 4_764 3.006(11) no
C58 H35 . 3.197(19) no
C58 H36 . 3.37(2) no
C58 H37 . 2.039(11) no
C58 H38 . 3.198(11) no
C58 H40 . 3.133(12) no
C58 H41 . 2.001(9) no
C58 H42 . 0.950 no
H1 H2 . 2.309(13) no
H1 H12 2_555 3.31(1) no
H1 H13 2_555 3.58(1) no
H1 H15 . 3.235(11) no
H1 H16 . 2.360(13) no
H1 H21 3_745 3.584(12) no
H1 H22 3_745 3.074(13) no
H1 H23 3_745 3.542(12) no
H2 H5 . 2.345(18) no
H2 H30 3_745 2.849(12) no
H2 H34 3_745 2.409(12) no
H3 H4 . 2.339(8) no
H3 H17 . 3.324(8) no
H3 H18 . 2.335(8) no
H4 H6 3_655 2.869(14) no
H4 H10 . 2.100(9) no
H4 H16 1_455 2.795(9) no
H5 H6 . 2.281(12) no
H5 H19 3_745 3.484(12) no
H5 H29 3_745 3.498(12) no
H5 H30 3_745 2.168(11) no
H5 H35 3_745 3.579(18) no
H6 H7 . 2.253(13) no
H6 H10 3_645 3.181(13) no
H6 H19 3_745 3.561(16) no
H6 H41 3_745 2.64(1) no
H6 H42 3_745 2.975(16) no
H7 H8 . 2.341(9) no
H7 H10 3_645 3.08(1) no
H7 H26 2_456 2.78(1) no
H7 H37 3_645 3.254(13) no
H7 H38 3_645 2.855(14) no
H7 H41 3_745 2.829(11) no
H7 H42 3_745 3.543(14) no
H8 H9 . 2.324(9) no
H8 H20 3_645 3.161(11) no
H8 H25 2_456 3.370(11) no
H8 H26 2_456 3.312(11) no
H8 H31 3_645 3.186(14) no
H8 H32 3_645 3.497(12) no
H8 H37 3_645 2.751(12) no
H9 H17 . 2.638(9) no
H9 H20 3_645 3.245(11) no
H9 H21 3_645 3.134(13) no
H9 H32 3_645 2.937(13) no
H9 H33 3_645 2.964(16) no
H10 H11 . 2.310(8) no
H10 H16 1_455 3.52(1) no
H10 H38 . 2.93(1) no
H10 H40 1_455 2.981(11) no
H10 H41 1_455 2.51(1) no
H11 H12 . 2.316(8) no
H11 H14 2_455 3.387(8) no
H11 H27 4_664 3.469(9) no
H11 H28 4_664 3.265(9) no
H11 H40 1_455 2.928(11) no
H11 H41 1_455 2.76(1) no
H12 H13 . 2.370(8) no
H12 H14 2_455 3.181(9) no
H12 H15 2_455 2.805(11) no
H12 H16 2_455 3.47(1) no
H12 H24 4_664 3.563(8) no
H13 H14 . 2.316(7) no
H13 H15 2_455 2.626(9) no
H13 H16 2_455 2.754(9) no
H13 H23 4_664 3.041(8) no
H13 H39 . 3.576(12) no
H13 H40 2_455 2.70(1) no
H14 H15 . 3.385(9) no
H14 H22 3_645 2.932(14) no
H14 H23 3_645 3.396(9) no
H14 H39 . 2.96(1) no
H14 H40 2_455 3.364(11) no
H15 H16 . 1.551 no
H15 H39 . 2.874(15) no
H15 H40 . 2.766(12) no
H16 H40 . 3.104(12) no
H17 H18 . 1.551 no
H17 H32 3_645 2.877(15) no
H17 H33 3_645 2.356(13) no
H18 H27 1_455 2.793(8) no
H18 H28 1_455 3.324(8) no
H18 H32 3_645 3.285(14) no
H18 H33 3_645 2.752(12) no
H19 H20 . 2.282(12) no
H19 H37 . 3.308(12) no
H19 H38 . 3.521(11) no
H20 H21 . 2.530(16) no
H21 H22 . 2.225(14) no
H21 H29 1_455 2.778(11) no
H21 H33 . 3.314(15) no
H22 H23 . 2.292(13) no
H22 H29 1_455 3.551(11) no
H23 H24 . 2.337(8) no
H23 H28 1_455 3.481(9) no
H23 H39 4_665 2.614(16) no
H23 H40 4_665 3.149(13) no
H24 H28 1_455 3.342(9) no
H24 H30 . 3.269(9) no
H24 H38 4_665 3.431(12) no
H24 H39 4_665 3.283(14) no
H25 H26 . 2.27(1) no
H25 H31 4_665 2.804(16) no
H25 H34 3_745 3.472(14) no
H25 H36 4_665 2.87(2) no
H25 H37 4_665 2.860(13) no
H26 H27 . 2.510(11) no
H26 H32 3_745 2.958(13) no
H26 H33 3_745 3.318(14) no
H27 H28 . 2.274(9) no
H27 H32 3_745 3.275(12) no
H27 H41 4_765 2.503(9) no
H27 H42 4_765 2.860(12) no
H28 H29 . 2.349(9) no
H28 H41 4_765 3.48(1) no
H29 H30 . 2.306(7) no
H31 H32 . 2.332(14) no
H31 H35 2_465 2.58(3) no
H31 H36 . 2.26(2) no
H31 H36 2_465 3.12(2) no
H32 H33 . 2.324(12) no
H32 H35 2_465 3.280(15) no
H32 H36 2_465 2.36(2) no
H32 H42 2_465 3.408(16) no
H33 H34 . 2.297(14) no
H34 H35 . 2.328(13) no
H35 H36 . 2.32(2) no
H35 H37 . 3.48(2) no
H35 H42 . 2.369(18) no
H36 H37 . 2.97(2) no
H36 H42 . 2.73(2) no
H37 H38 . 2.26(1) no
H37 H42 . 2.35(1) no
H38 H39 . 2.243(11) no
H39 H40 . 2.320(11) no
H40 H41 . 2.274(9) no
H41 H42 . 2.287(9) no

loop_
_geom_torsion_atom_site_label_1
_geom_torsion_atom_site_label_2
_geom_torsion_atom_site_label_3
_geom_torsion_atom_site_label_4
_geom_torsion
_geom_torsion_publ_flag
C25 O1 C23 C2 71.2(1) yes
C23 O1 C25 O2 6.5(1) yes
C23 O1 C25 C28 -174.9(8) yes
C26 O3 C24 C7 -172.0(7) yes
C24 O3 C26 O4 0.4(1) yes
C24 O3 C26 C38 175.4(6) yes
C5 N1 C1 C2 -1.6(2) yes
C5 N1 C1 C6 177.2(8) yes
C1 N1 C5 C4 -0.5(1) yes
C1 N1 C5 C11 178.8(9) yes
C10 N2 C6 C1 175.6(7) yes
C10 N2 C6 C7 -4.2(1) yes
C6 N2 C10 C9 1.7(1) yes
C6 N2 C10 C17 -176.7(7) yes
N1 C1 C2 C3 2.2(1) yes
N1 C1 C2 C23 -177.0(8) yes
C6 C1 C2 C3 -176.6(8) yes
C6 C1 C2 C23 4.2(1) yes
N1 C1 C6 N2 -121.4(8) yes
N1 C1 C6 C7 58.4(1) yes
C2 C1 C6 N2 57.5(1) yes
C2 C1 C6 C7 -122.7(1) yes
C1 C2 C3 C4 -0.6(2) yes
C23 C2 C3 C4 178.6(1) yes
C1 C2 C23 O1 51.3(1) yes
C3 C2 C23 O1 -127.8(1) yes
C2 C3 C4 C5 -1.4(2) yes
C3 C4 C5 N1 2.0(2) yes
C3 C4 C5 C11 -177.2(1) yes
N1 C5 C11 C12 153.7(1) yes
N1 C5 C11 C16 -25.9(1) yes
C4 C5 C11 C12 -27.1(2) yes
C4 C5 C11 C16 153.4(1) yes
N2 C6 C7 C8 4.0(1) yes
N2 C6 C7 C24 -179.7(6) yes
C1 C6 C7 C8 -175.8(8) yes
C1 C6 C7 C24 0.5(1) yes
C6 C7 C8 C9 -1.1(1) yes
C24 C7 C8 C9 -177.4(7) yes
C6 C7 C24 O3 65.8(9) yes
C8 C7 C24 O3 -118.0(9) yes
C7 C8 C9 C10 -1.4(1) yes
C8 C9 C10 N2 1.1(1) yes
C8 C9 C10 C17 179.4(7) yes
N2 C10 C17 C18 -164.4(7) yes
N2 C10 C17 C22 11.9(1) yes
C9 C10 C17 C18 17.3(1) yes
C9 C10 C17 C22 -166.3(8) yes
C5 C11 C12 C13 177.2(1) yes
C16 C11 C12 C13 -3.3(2) yes
C5 C11 C16 C15 -179.3(9) yes
C12 C11 C16 C15 1.2(2) yes
C11 C12 C13 C14 4.2(2) yes
C12 C13 C14 C15 -2.7(2) yes
C13 C14 C15 C16 0.4(2) yes
C14 C15 C16 C11 0.3(2) yes
C10 C17 C18 C19 176.8(8) yes
C22 C17 C18 C19 0.3(1) yes
C10 C17 C22 C21 -176.6(7) yes
C18 C17 C22 C21 -0.1(1) yes
C17 C18 C19 C20 0.2(1) yes
C18 C19 C20 C21 -0.9(1) yes
C19 C20 C21 C22 1.1(1) yes
C20 C21 C22 C17 -0.5(1) yes
O1 C25 C28 C27 150.2(7) yes
O1 C25 C28 C29 -28.5(1) yes
O2 C25 C28 C27 -31.3(1) yes
O2 C25 C28 C29 150.0(8) yes
O3 C26 C38 C37 36.3(1) yes
O3 C26 C38 C39 -146.3(7) yes
O4 C26 C38 C37 -148.9(8) yes
O4 C26 C38 C39 28.5(1) yes
C36 C27 C28 C25 179.9(7) yes
C36 C27 C28 C29 -1.3(1) yes
C37 C27 C28 C25 0.2(1) yes
C37 C27 C28 C29 178.9(7) yes
C28 C27 C36 C31 0.8(1) yes
C28 C27 C36 C35 -178.7(8) yes
C37 C27 C36 C31 -179.4(7) yes
C37 C27 C36 C35 1.1(1) yes
C28 C27 C37 C38 -86.4(1) yes
C28 C27 C37 C46 96.2(9) yes
C36 C27 C37 C38 93.8(1) yes
C36 C27 C37 C46 -83.6(9) yes
C25 C28 C29 C30 179.1(1) yes
C27 C28 C29 C30 0.4(1) yes
C28 C29 C30 C31 1.1(2) yes
C29 C30 C31 C32 -179.8(1) yes
C29 C30 C31 C36 -1.6(2) yes
C30 C31 C32 C33 179.3(1) yes
C36 C31 C32 C33 1.0(2) yes
C30 C31 C36 C27 0.6(2) yes
C30 C31 C36 C35 -179.9(1) yes
C32 C31 C36 C27 178.8(1) yes
C32 C31 C36 C35 -1.6(2) yes
C31 C32 C33 C34 -0.5(2) yes
C32 C33 C34 C35 0.7(2) yes
C33 C34 C35 C36 -1.5(2) yes
C34 C35 C36 C27 -178.6(9) yes
C34 C35 C36 C31 1.9(2) yes
C27 C37 C38 C26 1.5(1) yes
C27 C37 C38 C39 -175.7(7) yes
C46 C37 C38 C26 178.9(7) yes
C46 C37 C38 C39 1.7(1) yes
C27 C37 C46 C41 177.7(6) yes
C27 C37 C46 C45 -0.2(1) yes
C38 C37 C46 C41 0.1(1) yes
C38 C37 C46 C45 -177.7(7) yes
C26 C38 C39 C40 179.1(9) yes
C37 C38 C39 C40 -3.3(1) yes
C38 C39 C40 C41 2.9(1) yes
C39 C40 C41 C42 -179.6(9) yes
C39 C40 C41 C46 -1.0(1) yes
C40 C41 C42 C43 -179.0(1) yes
C46 C41 C42 C43 2.3(1) yes
C40 C41 C46 C37 -0.5(1) yes
C40 C41 C46 C45 177.4(8) yes
C42 C41 C46 C37 178.2(7) yes
C42 C41 C46 C45 -3.9(1) yes
C41 C42 C43 C44 0.1(1) yes
C42 C43 C44 C45 -1.0(1) yes
C43 C44 C45 C46 -0.8(1) yes
C44 C45 C46 C37 -178.8(7) yes
C44 C45 C46 C41 3.3(1) yes
C52 C47 C48 C49 4.0(4) yes
C48 C47 C52 C51 -6.4(3) yes
C47 C48 C49 C50 -1.4(3) yes
C48 C49 C50 C51 2.3(3) yes
C49 C50 C51 C52 -5.7(3) yes
C50 C51 C52 C47 7.1(3) yes
C58 C53 C54 C55 -6.1(2) yes
C54 C53 C58 C57 3.5(2) yes
C53 C54 C55 C56 5.2(2) yes
C54 C55 C56 C57 -1.4(2) yes
C55 C56 C57 C58 -1.3(2) yes
C56 C57 C58 C53 0.3(2) yes

loop_
_cod_related_entry_id
_cod_related_entry_database
_cod_related_entry_code
1 ChemSpider 21157535
